data_1571981
loop_
_publ_author_name
'Soldatova, Natalia S.'
'Radzhabov, Amirbek D.'
'Ivanov, Daniil M.'
'Burguera, Sergi'
'Frontera, Antonio'
'Abramov, Pavel A.'
'Postnikov, Pavel S.'
'Kukushkin, Vadim Yu'

_publ_section_title
;
 Key-to-lock halogen bond-based tetragonal pyramidal association of
 iodonium cations with the lacune rims of beta-octamolybdate.
;
_journal_issue 31
_journal_name_full 'Chemical science'
_journal_page_first 12459
_journal_page_last 12472
_journal_paper_doi 10.1039/d4sc01695e
_journal_volume 15
_journal_year 2024
_chemical_formula_moiety '2(C16 H36 N), 2(C16 H18 I), Mo8 O26'
_chemical_formula_sum 'C64 H108 I2 Mo8 N2 O26'
_chemical_formula_weight 2342.84
_space_group_crystal_system monoclinic
_space_group_IT_number 14
_space_group_name_Hall '-P 2ybc'
_space_group_name_H-M_alt 'P 1 21/c 1'
_atom_sites_solution_hydrogens geom
_audit_creation_date 2024-02-19
_audit_creation_method
;
Olex2 1.5
(compiled 2022.04.07 svn.rca3783a0 for OlexSys, GUI svn.r6498)
;
_audit_update_record
;
2024-02-21 deposited with the CCDC.	2024-06-17 downloaded from the CCDC.
;
_cell_angle_alpha 90
_cell_angle_beta 110.5660(10)
_cell_angle_gamma 90
_cell_formula_units_Z 2
_cell_length_a 15.7278(3)
_cell_length_b 16.3027(3)
_cell_length_c 18.7455(3)
_cell_measurement_reflns_used 9915
_cell_measurement_temperature 150(2)
_cell_measurement_theta_max 30.4625
_cell_measurement_theta_min 2.4389
_cell_volume 4500.13(14)
_computing_cell_refinement 'SAINT (Bruker-AXS, 2016)'
_computing_data_collection 'APEX3 (Bruker-AXS, 2016)'
_computing_data_reduction 'SAINT (Bruker-AXS, 2016)'
_computing_molecular_graphics 'Olex2 1.5 (Dolomanov et al., 2009)'
_computing_publication_material 'Olex2 1.5 (Dolomanov et al., 2009)'
_computing_structure_refinement 'SHELXL-2017/1 (Sheldrick, 2017)'
_computing_structure_solution 'SHELXT 2014/5 (Sheldrick, 2014)'
_diffrn_ambient_temperature 150(2)
_diffrn_detector PIXEL
_diffrn_detector_area_resol_mean 7.41
_diffrn_detector_type 'Bruker PHOTON III area detector'
_diffrn_measured_fraction_theta_full 0.999
_diffrn_measured_fraction_theta_max 0.998
_diffrn_measurement_device 'three-circle diffractometer'
_diffrn_measurement_device_type 'Bruker D8 Venture diffractometer'
_diffrn_measurement_method '\w and \f scans'
_diffrn_radiation_monochromator 'Incoatec HELIOS multilayer mirrors'
_diffrn_radiation_type MoK\a
_diffrn_radiation_wavelength 0.71073
_diffrn_reflns_av_R_equivalents 0.0369
_diffrn_reflns_av_unetI/netI 0.0275
_diffrn_reflns_Laue_measured_fraction_full 0.999
_diffrn_reflns_Laue_measured_fraction_max 0.998
_diffrn_reflns_limit_h_max 22
_diffrn_reflns_limit_h_min -21
_diffrn_reflns_limit_k_max 21
_diffrn_reflns_limit_k_min -23
_diffrn_reflns_limit_l_max 26
_diffrn_reflns_limit_l_min -26
_diffrn_reflns_number 83912
_diffrn_reflns_point_group_measured_fraction_full 0.999
_diffrn_reflns_point_group_measured_fraction_max 0.998
_diffrn_reflns_theta_full 25.500
_diffrn_reflns_theta_max 30.538
_diffrn_reflns_theta_min 2.439
_diffrn_source 'Incoatec IuS3.0 microfocus X-ray tube'
_exptl_absorpt_coefficient_mu 1.829
_exptl_absorpt_correction_T_max 0.7461
_exptl_absorpt_correction_T_min 0.6435
_exptl_absorpt_correction_type multi-scan
_exptl_absorpt_process_details
;
 SADABS 2016/2: Krause, L., Herbst-Irmer, R., Sheldrick G.M. & Stalke D.,
 J. Appl. Cryst. 48 (2015) 3-10
;
_exptl_crystal_colour colorless
_exptl_crystal_density_diffrn 1.729
_exptl_crystal_description block
_exptl_crystal_F_000 2312
_exptl_crystal_size_max 0.1
_exptl_crystal_size_mid 0.1
_exptl_crystal_size_min 0.08
_refine_diff_density_max 0.435
_refine_diff_density_min -0.482
_refine_diff_density_rms 0.085
_refine_ls_extinction_method none
_refine_ls_goodness_of_fit_ref 1.050
_refine_ls_hydrogen_treatment constr
_refine_ls_matrix_type full
_refine_ls_number_parameters 463
_refine_ls_number_reflns 13758
_refine_ls_number_restraints 0
_refine_ls_restrained_S_all 1.050
_refine_ls_R_factor_all 0.0311
_refine_ls_R_factor_gt 0.0225
_refine_ls_shift/su_max 0.003
_refine_ls_shift/su_mean 0.000
_refine_ls_structure_factor_coef Fsqd
_refine_ls_weighting_details 'w=1/[\s^2^(Fo^2^)+(0.0171P)^2^+2.0609P] where P=(Fo^2^+2Fc^2^)/3'
_refine_ls_weighting_scheme calc
_refine_ls_wR_factor_gt 0.0464
_refine_ls_wR_factor_ref 0.0479
_reflns_Friedel_coverage 0.000
_reflns_number_gt 11673
_reflns_number_total 13758
_reflns_threshold_expression 'I > 2\s(I)'
_cod_data_source_file d4sc01695e2.cif
_cod_data_source_block 1_a_sq
_cod_depositor_comments 'Adding full bibliography for 1571977--1571981.cif.'
_cod_database_code 1571981
_shelx_shelxl_version_number 2017/1
_shelx_space_group_comment
;
The symmetry employed for this shelxl refinement is uniquely defined
by the following loop, which should always be used as a source of
symmetry information in preference to the above space-group names.
They are only intended as comments.
;
_shelx_estimated_absorpt_t_max 0.868
_shelx_estimated_absorpt_t_min 0.838
_olex2_refinement_description
;
1.a Secondary CH2 refined with riding coordinates:
 C1B(H1BA,H1BB), C5B(H5BA,H5BB), C9B(H9B1,H9B2), C6B(H6BA,H6BB), C15B(H15D,
 H15E), C13B(H13A,H13B), C11B(H11B,H11C), C3B(H3BA,H3BB), C2B(H2BA,H2BB),
 C10B(H10A,H10B), C14B(H14D,H14E), C7B(H7BA,H7BB)
1.b Me refined with riding coordinates:
 C8B(H8BA,H8BB,H8BC), C12B(H12A,H12B,H12C), C14A(H14A,H14B,H14C), C16B(H16D,
 H16E,H16F), C4B(H4BA,H4BB,H4BC)
1.c Aromatic/amide H refined with riding coordinates:
 C8A(H8AA), C3A(H3AA), C6A(H6AA), C11A(H11A), C10A(H10C), C4A(H4AA)
1.d Idealised Me refined as rotating group:
 C15A(H15A,H15B,H15C), C13A(H13C,H13D,H13E), C16A(H16A,H16B,H16C)
;
_olex2_submission_special_instructions 'No special instructions were received'

loop_
_space_group_symop_operation_xyz
'x, y, z'
'-x, y+1/2, -z+1/2'
'-x, -y, -z'
'x, -y-1/2, z-1/2'

loop_
_atom_site_label
_atom_site_type_symbol
_atom_site_fract_x
_atom_site_fract_y
_atom_site_fract_z
_atom_site_U_iso_or_equiv
_atom_site_adp_type
_atom_site_occupancy
_atom_site_site_symmetry_order
_atom_site_calc_flag
_atom_site_refinement_flags_posn
_atom_site_refinement_flags_adp
_atom_site_refinement_flags_occupancy
_atom_site_disorder_assembly
_atom_site_disorder_group
C1B C 0.50112(15) 0.41492(13) 0.18949(12) 0.0315(5) Uani 1 1 d . . . . .
H1BA H 0.469461 0.430221 0.224812 0.038 Uiso 1 1 calc R U . . .
H1BB H 0.553566 0.452402 0.199589 0.038 Uiso 1 1 calc R U . . .
C8A C 1.02051(14) 0.55147(12) 0.65084(11) 0.0245(4) Uani 1 1 d . . . . .
H8AA H 1.006243 0.537690 0.694581 0.029 Uiso 1 1 calc R U . . .
C5B C 0.58862(15) 0.30072(13) 0.15778(12) 0.0292(5) Uani 1 1 d . . . . .
H5BA H 0.544431 0.292662 0.105575 0.035 Uiso 1 1 calc R U . . .
H5BB H 0.617121 0.246922 0.176140 0.035 Uiso 1 1 calc R U . . .
C9B C 0.59854(15) 0.33093(13) 0.29236(12) 0.0296(5) Uani 1 1 d . . . . .
H9B1 H 0.643477 0.375323 0.298334 0.036 Uiso 1 1 calc R U . . .
H9B2 H 0.560555 0.346766 0.322505 0.036 Uiso 1 1 calc R U . . .
C1A C 0.88879(13) 0.75626(12) 0.63729(11) 0.0217(4) Uani 1 1 d . . . . .
C9A C 1.10178(14) 0.52548(13) 0.64431(12) 0.0287(4) Uani 1 1 d . . . . .
C3A C 0.88203(16) 0.89771(13) 0.61379(12) 0.0313(5) Uani 1 1 d . . . . .
H3AA H 0.852831 0.944290 0.585148 0.038 Uiso 1 1 calc R U . . .
C15A C 1.16901(16) 0.47489(15) 0.70609(14) 0.0405(6) Uani 1 1 d . . . . .
H15A H 1.183085 0.502779 0.755206 0.061 Uiso 1 1 calc R U . . .
H15B H 1.224816 0.468151 0.694659 0.061 Uiso 1 1 calc R U . . .
H15C H 1.142777 0.420885 0.708496 0.061 Uiso 1 1 calc R U . . .
C6B C 0.66202(16) 0.35973(14) 0.15396(13) 0.0333(5) Uani 1 1 d . . . . .
H6BA H 0.634026 0.412342 0.131146 0.040 Uiso 1 1 calc R U . . .
H6BB H 0.705129 0.370929 0.206007 0.040 Uiso 1 1 calc R U . . .
C15B C 0.31843(16) 0.22771(15) 0.21763(14) 0.0362(5) Uani 1 1 d . . . . .
H15D H 0.335087 0.169292 0.216461 0.043 Uiso 1 1 calc R U . . .
H15E H 0.282380 0.244551 0.164907 0.043 Uiso 1 1 calc R U . . .
C13B C 0.46114(15) 0.26662(14) 0.19679(12) 0.0314(5) Uani 1 1 d . . . . .
H13A H 0.487838 0.210917 0.206294 0.038 Uiso 1 1 calc R U . . .
H13B H 0.420630 0.269011 0.142757 0.038 Uiso 1 1 calc R U . . .
C7A C 0.96091(13) 0.59754(12) 0.59292(11) 0.0215(4) Uani 1 1 d . . . . .
C6A C 0.96912(14) 0.76542(13) 0.69915(11) 0.0281(4) Uani 1 1 d . . . . .
H6AA H 0.997885 0.718937 0.728207 0.034 Uiso 1 1 calc R U . . .
C13A C 0.75217(15) 0.81216(14) 0.52925(13) 0.0367(5) Uani 1 1 d . . . . .
H13C H 0.758335 0.772046 0.492438 0.055 Uiso 1 1 calc R U . . .
H13D H 0.733839 0.865227 0.503949 0.055 Uiso 1 1 calc R U . . .
H13E H 0.706018 0.793259 0.549537 0.055 Uiso 1 1 calc R U . . .
C2A C 0.84198(14) 0.82134(13) 0.59367(11) 0.0251(4) Uani 1 1 d . . . . .
C5A C 1.00712(15) 0.84293(14) 0.71823(13) 0.0347(5) Uani 1 1 d . . . . .
C11A C 1.05862(15) 0.59441(14) 0.52266(13) 0.0324(5) Uani 1 1 d . . . . .
H11A H 1.073373 0.608931 0.479311 0.039 Uiso 1 1 calc R U . . .
C16A C 0.91099(16) 0.67182(15) 0.46468(12) 0.0357(5) Uani 1 1 d . . . . .
H16A H 0.850749 0.646292 0.447811 0.054 Uiso 1 1 calc R U . . .
H16B H 0.932572 0.675183 0.421671 0.054 Uiso 1 1 calc R U . . .
H16C H 0.907256 0.727120 0.483870 0.054 Uiso 1 1 calc R U . . .
C8B C 0.7895(2) 0.37544(18) 0.10203(18) 0.0575(8) Uani 1 1 d . . . . .
H8BA H 0.819323 0.348250 0.070512 0.086 Uiso 1 1 calc R U . . .
H8BB H 0.765483 0.428601 0.079469 0.086 Uiso 1 1 calc R U . . .
H8BC H 0.833613 0.383851 0.153488 0.086 Uiso 1 1 calc R U . . .
C11B C 0.74814(18) 0.24927(18) 0.32982(16) 0.0496(7) Uani 1 1 d . . . . .
H11B H 0.748015 0.241519 0.277403 0.060 Uiso 1 1 calc R U . . .
H11C H 0.779010 0.301874 0.349336 0.060 Uiso 1 1 calc R U . . .
C12B C 0.8006(2) 0.1799(2) 0.37976(17) 0.0634(9) Uani 1 1 d . . . . .
H12A H 0.862872 0.179276 0.379575 0.095 Uiso 1 1 calc R U . . .
H12B H 0.802002 0.187881 0.431961 0.095 Uiso 1 1 calc R U . . .
H12C H 0.771014 0.127540 0.360044 0.095 Uiso 1 1 calc R U . . .
C14A C 1.09413(19) 0.85430(18) 0.78499(17) 0.0608(9) Uani 1 1 d . . . . .
H14A H 1.115012 0.801078 0.809076 0.091 Uiso 1 1 calc R U . . .
H14B H 1.140524 0.877777 0.767227 0.091 Uiso 1 1 calc R U . . .
H14C H 1.083456 0.891442 0.822083 0.091 Uiso 1 1 calc R U . . .
C3B C 0.4139(2) 0.52064(19) 0.09545(16) 0.0586(8) Uani 1 1 d . . . . .
H3BA H 0.365857 0.526634 0.044699 0.070 Uiso 1 1 calc R U . . .
H3BB H 0.388411 0.539890 0.133873 0.070 Uiso 1 1 calc R U . . .
C2B C 0.43733(19) 0.42970(17) 0.10946(14) 0.0477(6) Uani 1 1 d . . . . .
H2BA H 0.380903 0.397840 0.100353 0.057 Uiso 1 1 calc R U . . .
H2BB H 0.465810 0.410320 0.073079 0.057 Uiso 1 1 calc R U . . .
C10B C 0.65018(17) 0.25365(14) 0.32760(13) 0.0369(5) Uani 1 1 d . . . . .
H10A H 0.616684 0.205764 0.298697 0.044 Uiso 1 1 calc R U . . .
H10B H 0.650647 0.248829 0.380382 0.044 Uiso 1 1 calc R U . . .
C12A C 0.97608(14) 0.62096(12) 0.52714(12) 0.0253(4) Uani 1 1 d . . . . .
C10A C 1.11928(15) 0.54777(14) 0.57931(13) 0.0330(5) Uani 1 1 d . . . . .
H10C H 1.174283 0.530504 0.573711 0.040 Uiso 1 1 calc R U . . .
C4A C 0.96257(16) 0.90864(14) 0.67374(13) 0.0345(5) Uani 1 1 d . . . . .
H4AA H 0.987990 0.962049 0.684767 0.041 Uiso 1 1 calc R U . . .
C14B C 0.40396(16) 0.27890(15) 0.24652(14) 0.0366(5) Uani 1 1 d . . . . .
H14D H 0.439613 0.263051 0.299624 0.044 Uiso 1 1 calc R U . . .
H14E H 0.387592 0.337560 0.246323 0.044 Uiso 1 1 calc R U . . .
C7B C 0.71235(17) 0.32232(14) 0.10609(14) 0.0366(5) Uani 1 1 d . . . . .
H7BA H 0.736970 0.268306 0.127782 0.044 Uiso 1 1 calc R U . . .
H7BB H 0.668882 0.313029 0.053809 0.044 Uiso 1 1 calc R U . . .
C16B C 0.26096(17) 0.23705(16) 0.26736(15) 0.0429(6) Uani 1 1 d . . . . .
H16D H 0.206315 0.203097 0.246935 0.064 Uiso 1 1 calc R U . . .
H16E H 0.296055 0.219435 0.319394 0.064 Uiso 1 1 calc R U . . .
H16F H 0.243374 0.294657 0.267867 0.064 Uiso 1 1 calc R U . . .
C4B C 0.4925(3) 0.5755(2) 0.09869(18) 0.0693(10) Uani 1 1 d . . . . .
H4BA H 0.471346 0.632399 0.089121 0.104 Uiso 1 1 calc R U . . .
H4BB H 0.539828 0.571538 0.149214 0.104 Uiso 1 1 calc R U . . .
H4BC H 0.517227 0.558254 0.059851 0.104 Uiso 1 1 calc R U . . .
O6 O 0.66973(9) 0.44348(8) 0.42450(7) 0.0178(3) Uani 1 1 d . . . . .
O9 O 0.61948(9) 0.42712(9) 0.73113(7) 0.0253(3) Uani 1 1 d . . . . .
O1 O 0.68623(9) 0.61335(8) 0.44209(7) 0.0213(3) Uani 1 1 d . . . . .
O13 O 0.59376(8) 0.49930(7) 0.52127(6) 0.0155(2) Uani 1 1 d . . . . .
O3 O 0.71320(9) 0.53993(8) 0.68291(7) 0.0228(3) Uani 1 1 d . . . . .
O11 O 0.42044(9) 0.66114(8) 0.52000(7) 0.0185(3) Uani 1 1 d . . . . .
O4 O 0.60547(9) 0.67194(8) 0.56340(7) 0.0215(3) Uani 1 1 d . . . . .
O2 O 0.79880(9) 0.47567(8) 0.56455(7) 0.0216(3) Uani 1 1 d . . . . .
O7 O 0.77196(9) 0.31785(8) 0.51971(8) 0.0245(3) Uani 1 1 d . . . . .
O5 O 0.57624(9) 0.55171(8) 0.30883(7) 0.0213(3) Uani 1 1 d . . . . .
O10 O 0.52373(8) 0.54588(7) 0.62092(6) 0.0156(2) Uani 1 1 d . . . . .
O12 O 0.50172(8) 0.60515(7) 0.42014(7) 0.0156(2) Uani 1 1 d . . . . .
O8 O 0.68700(9) 0.38347(8) 0.61799(7) 0.0186(3) Uani 1 1 d . . . . .
Mo4 Mo 0.51856(2) 0.60485(2) 0.52847(2) 0.01379(3) Uani 1 1 d . . . . .
Mo3 Mo 0.62803(2) 0.46867(2) 0.65083(2) 0.01593(3) Uani 1 1 d . . . . .
Mo1 Mo 0.60271(2) 0.54273(2) 0.40474(2) 0.01485(3) Uani 1 1 d . . . . .
Mo2 Mo 0.71516(2) 0.40351(2) 0.52750(2) 0.01640(3) Uani 1 1 d . . . . .
I1A I 0.84055(2) 0.63511(2) 0.60901(2) 0.02123(3) Uani 1 1 d . . . . .
N1B N 0.53739(12) 0.32807(11) 0.20870(10) 0.0273(4) Uani 1 1 d . . . . .

loop_
_atom_site_aniso_label
_atom_site_aniso_U_11
_atom_site_aniso_U_22
_atom_site_aniso_U_33
_atom_site_aniso_U_23
_atom_site_aniso_U_13
_atom_site_aniso_U_12
C1B 0.0301(12) 0.0318(12) 0.0348(11) -0.0133(9) 0.0139(9) -0.0031(9)
C8A 0.0236(10) 0.0259(10) 0.0257(10) -0.0014(8) 0.0109(8) -0.0030(8)
C5B 0.0301(12) 0.0298(11) 0.0336(11) -0.0142(9) 0.0184(9) -0.0060(9)
C9B 0.0278(11) 0.0333(11) 0.0285(10) -0.0126(9) 0.0109(9) -0.0071(9)
C1A 0.0205(10) 0.0231(9) 0.0225(9) -0.0047(7) 0.0086(8) -0.0012(8)
C9A 0.0232(11) 0.0272(11) 0.0353(11) -0.0021(8) 0.0100(9) -0.0012(8)
C3A 0.0373(13) 0.0250(11) 0.0319(11) 0.0002(8) 0.0127(10) 0.0010(9)
C15A 0.0300(13) 0.0426(14) 0.0468(14) 0.0038(11) 0.0110(11) 0.0105(11)
C6B 0.0358(13) 0.0296(12) 0.0415(12) -0.0102(9) 0.0222(10) -0.0069(10)
C15B 0.0319(12) 0.0384(13) 0.0447(13) -0.0185(10) 0.0214(11) -0.0088(10)
C13B 0.0288(11) 0.0340(12) 0.0359(11) -0.0179(9) 0.0171(9) -0.0132(9)
C7A 0.0175(9) 0.0222(9) 0.0275(10) -0.0047(7) 0.0113(8) -0.0040(7)
C6A 0.0227(10) 0.0297(11) 0.0275(10) -0.0046(8) 0.0032(8) 0.0040(8)
C13A 0.0288(12) 0.0346(12) 0.0362(12) 0.0046(9) -0.0016(10) 0.0014(10)
C2A 0.0240(10) 0.0278(10) 0.0231(9) -0.0016(8) 0.0078(8) 0.0001(8)
C5A 0.0262(11) 0.0373(13) 0.0354(12) -0.0147(10) 0.0045(9) -0.0011(10)
C11A 0.0301(12) 0.0393(13) 0.0360(12) -0.0004(9) 0.0217(10) -0.0046(10)
C16A 0.0379(13) 0.0413(13) 0.0320(11) 0.0072(10) 0.0175(10) 0.0008(10)
C8B 0.062(2) 0.0524(17) 0.079(2) -0.0206(15) 0.0523(17) -0.0238(15)
C11B 0.0414(16) 0.0503(16) 0.0544(16) -0.0017(13) 0.0134(13) 0.0032(13)
C12B 0.059(2) 0.067(2) 0.0571(19) 0.0002(15) 0.0113(15) 0.0176(16)
C14A 0.0421(16) 0.0553(18) 0.0596(18) -0.0274(14) -0.0139(13) -0.0036(14)
C3B 0.066(2) 0.0632(19) 0.0414(15) -0.0018(13) 0.0120(14) 0.0197(16)
C2B 0.0440(16) 0.0511(16) 0.0403(14) -0.0125(12) 0.0054(12) 0.0018(13)
C10B 0.0433(14) 0.0337(12) 0.0356(12) -0.0077(9) 0.0161(11) -0.0048(10)
C12A 0.0232(10) 0.0258(10) 0.0299(10) -0.0025(8) 0.0131(8) -0.0043(8)
C10A 0.0244(11) 0.0362(12) 0.0438(13) -0.0040(10) 0.0189(10) -0.0026(9)
C4A 0.0361(13) 0.0285(11) 0.0388(12) -0.0146(9) 0.0131(10) -0.0074(10)
C14B 0.0345(13) 0.0417(13) 0.0417(13) -0.0198(10) 0.0235(11) -0.0140(10)
C7B 0.0420(14) 0.0336(12) 0.0442(13) -0.0112(10) 0.0275(11) -0.0084(10)
C16B 0.0399(14) 0.0430(14) 0.0566(15) -0.0183(12) 0.0305(13) -0.0110(11)
C4B 0.100(3) 0.056(2) 0.0526(18) 0.0105(15) 0.0270(19) 0.0124(19)
O6 0.0178(7) 0.0201(6) 0.0177(6) -0.0013(5) 0.0091(5) 0.0010(5)
O9 0.0240(7) 0.0335(8) 0.0179(6) 0.0053(5) 0.0065(6) 0.0015(6)
O1 0.0199(7) 0.0234(7) 0.0213(6) -0.0011(5) 0.0080(5) -0.0055(5)
O13 0.0146(6) 0.0176(6) 0.0147(6) 0.0001(5) 0.0056(5) -0.0012(5)
O3 0.0180(7) 0.0273(7) 0.0224(7) -0.0042(5) 0.0063(5) -0.0033(6)
O11 0.0191(7) 0.0168(6) 0.0213(6) -0.0009(5) 0.0093(5) 0.0001(5)
O4 0.0224(7) 0.0209(7) 0.0224(6) -0.0037(5) 0.0092(6) -0.0063(5)
O2 0.0169(7) 0.0246(7) 0.0224(7) 0.0005(5) 0.0058(5) -0.0016(5)
O7 0.0221(7) 0.0236(7) 0.0300(7) 0.0022(6) 0.0119(6) 0.0040(6)
O5 0.0233(7) 0.0250(7) 0.0174(6) -0.0008(5) 0.0094(5) -0.0043(6)
O10 0.0160(6) 0.0184(6) 0.0129(6) -0.0015(4) 0.0056(5) -0.0019(5)
O12 0.0154(6) 0.0162(6) 0.0156(6) 0.0015(5) 0.0059(5) -0.0005(5)
O8 0.0161(6) 0.0204(6) 0.0191(6) 0.0030(5) 0.0060(5) 0.0026(5)
Mo4 0.01467(7) 0.01350(7) 0.01380(7) -0.00128(5) 0.00572(6) -0.00211(5)
Mo3 0.01414(7) 0.01999(8) 0.01306(7) 0.00030(5) 0.00402(6) -0.00060(6)
Mo1 0.01446(7) 0.01715(7) 0.01413(7) 0.00009(5) 0.00649(6) -0.00231(6)
Mo2 0.01414(8) 0.01730(7) 0.01834(7) 0.00055(5) 0.00643(6) 0.00064(6)
I1A 0.01777(6) 0.02282(6) 0.02439(6) -0.00216(5) 0.00903(5) -0.00265(5)
N1B 0.0269(9) 0.0283(9) 0.0297(9) -0.0134(7) 0.0136(7) -0.0072(7)

loop_
_atom_type_symbol
_atom_type_description
_atom_type_scat_dispersion_real
_atom_type_scat_dispersion_imag
_atom_type_scat_source
C C 0.0033 0.0016 'International Tables Vol C Tables 4.2.6.8 and 6.1.1.4'
H H 0.0000 0.0000 'International Tables Vol C Tables 4.2.6.8 and 6.1.1.4'
O O 0.0106 0.0060 'International Tables Vol C Tables 4.2.6.8 and 6.1.1.4'
Mo Mo -1.6832 0.6857 'International Tables Vol C Tables 4.2.6.8 and 6.1.1.4'
I I -0.4742 1.8119 'International Tables Vol C Tables 4.2.6.8 and 6.1.1.4'
N N 0.0061 0.0033 'International Tables Vol C Tables 4.2.6.8 and 6.1.1.4'

loop_
_geom_angle_atom_site_label_1
_geom_angle_atom_site_label_2
_geom_angle_atom_site_label_3
_geom_angle
_geom_angle_site_symmetry_1
_geom_angle_site_symmetry_3
_geom_angle_publ_flag
H1BA C1B H1BB 107.3 . . ?
C2B C1B H1BA 108.1 . . ?
C2B C1B H1BB 108.1 . . ?
C2B C1B N1B 116.67(18) . . ?
N1B C1B H1BA 108.1 . . ?
N1B C1B H1BB 108.1 . . ?
C9A C8A H8AA 120.4 . . ?
C7A C8A H8AA 120.4 . . ?
C7A C8A C9A 119.15(18) . . ?
H5BA C5B H5BB 107.5 . . ?
C6B C5B H5BA 108.5 . . ?
C6B C5B H5BB 108.5 . . ?
N1B C5B H5BA 108.5 . . ?
N1B C5B H5BB 108.5 . . ?
N1B C5B C6B 115.01(16) . . ?
H9B1 C9B H9B2 107.1 . . ?
C10B C9B H9B1 107.8 . . ?
C10B C9B H9B2 107.8 . . ?
C10B C9B N1B 118.00(17) . . ?
N1B C9B H9B1 107.8 . . ?
N1B C9B H9B2 107.8 . . ?
C6A C1A I1A 116.75(15) . . ?
C2A C1A C6A 123.33(19) . . ?
C2A C1A I1A 119.89(14) . . ?
C8A C9A C15A 121.1(2) . . ?
C10A C9A C8A 117.9(2) . . ?
C10A C9A C15A 121.0(2) . . ?
C2A C3A H3AA 118.7 . . ?
C4A C3A H3AA 118.7 . . ?
C4A C3A C2A 122.5(2) . . ?
C9A C15A H15A 109.5 . . ?
C9A C15A H15B 109.5 . . ?
C9A C15A H15C 109.5 . . ?
H15A C15A H15B 109.5 . . ?
H15A C15A H15C 109.5 . . ?
H15B C15A H15C 109.5 . . ?
C5B C6B H6BA 109.8 . . ?
C5B C6B H6BB 109.8 . . ?
H6BA C6B H6BB 108.2 . . ?
C7B C6B C5B 109.59(17) . . ?
C7B C6B H6BA 109.8 . . ?
C7B C6B H6BB 109.8 . . ?
H15D C15B H15E 107.9 . . ?
C14B C15B H15D 109.3 . . ?
C14B C15B H15E 109.3 . . ?
C14B C15B C16B 111.82(18) . . ?
C16B C15B H15D 109.3 . . ?
C16B C15B H15E 109.3 . . ?
H13A C13B H13B 107.5 . . ?
C14B C13B H13A 108.4 . . ?
C14B C13B H13B 108.4 . . ?
N1B C13B H13A 108.4 . . ?
N1B C13B H13B 108.4 . . ?
N1B C13B C14B 115.49(16) . . ?
C8A C7A C12A 124.52(18) . . ?
C8A C7A I1A 116.16(14) . . ?
C12A C7A I1A 119.31(15) . . ?
C1A C6A H6AA 120.2 . . ?
C5A C6A C1A 119.7(2) . . ?
C5A C6A H6AA 120.2 . . ?
H13C C13A H13D 109.5 . . ?
H13C C13A H13E 109.5 . . ?
H13D C13A H13E 109.5 . . ?
C2A C13A H13C 109.5 . . ?
C2A C13A H13D 109.5 . . ?
C2A C13A H13E 109.5 . . ?
C1A C2A C3A 115.56(19) . . ?
C1A C2A C13A 123.45(19) . . ?
C3A C2A C13A 120.98(19) . . ?
C6A C5A C14A 120.6(2) . . ?
C4A C5A C6A 117.8(2) . . ?
C4A C5A C14A 121.6(2) . . ?
C12A C11A H11A 119.0 . . ?
C10A C11A H11A 119.0 . . ?
C10A C11A C12A 122.0(2) . . ?
H16A C16A H16B 109.5 . . ?
H16A C16A H16C 109.5 . . ?
H16B C16A H16C 109.5 . . ?
C12A C16A H16A 109.5 . . ?
C12A C16A H16B 109.5 . . ?
C12A C16A H16C 109.5 . . ?
H8BA C8B H8BB 109.5 . . ?
H8BA C8B H8BC 109.5 . . ?
H8BB C8B H8BC 109.5 . . ?
C7B C8B H8BA 109.5 . . ?
C7B C8B H8BB 109.5 . . ?
C7B C8B H8BC 109.5 . . ?
H11B C11B H11C 107.9 . . ?
C12B C11B H11B 109.2 . . ?
C12B C11B H11C 109.2 . . ?
C12B C11B C10B 112.2(2) . . ?
C10B C11B H11B 109.2 . . ?
C10B C11B H11C 109.2 . . ?
C11B C12B H12A 109.5 . . ?
C11B C12B H12B 109.5 . . ?
C11B C12B H12C 109.5 . . ?
H12A C12B H12B 109.5 . . ?
H12A C12B H12C 109.5 . . ?
H12B C12B H12C 109.5 . . ?
C5A C14A H14A 109.5 . . ?
C5A C14A H14B 109.5 . . ?
C5A C14A H14C 109.5 . . ?
H14A C14A H14B 109.5 . . ?
H14A C14A H14C 109.5 . . ?
H14B C14A H14C 109.5 . . ?
H3BA C3B H3BB 107.5 . . ?
C2B C3B H3BA 108.5 . . ?
C2B C3B H3BB 108.5 . . ?
C4B C3B H3BA 108.5 . . ?
C4B C3B H3BB 108.5 . . ?
C4B C3B C2B 115.0(3) . . ?
C1B C2B C3B 111.3(2) . . ?
C1B C2B H2BA 109.4 . . ?
C1B C2B H2BB 109.4 . . ?
C3B C2B H2BA 109.4 . . ?
C3B C2B H2BB 109.4 . . ?
H2BA C2B H2BB 108.0 . . ?
C9B C10B C11B 115.5(2) . . ?
C9B C10B H10A 108.4 . . ?
C9B C10B H10B 108.4 . . ?
C11B C10B H10A 108.4 . . ?
C11B C10B H10B 108.4 . . ?
H10A C10B H10B 107.5 . . ?
C7A C12A C11A 114.88(19) . . ?
C7A C12A C16A 124.07(18) . . ?
C11A C12A C16A 121.05(19) . . ?
C9A C10A H10C 119.2 . . ?
C11A C10A C9A 121.5(2) . . ?
C11A C10A H10C 119.2 . . ?
C3A C4A C5A 121.1(2) . . ?
C3A C4A H4AA 119.5 . . ?
C5A C4A H4AA 119.5 . . ?
C15B C14B C13B 110.58(17) . . ?
C15B C14B H14D 109.5 . . ?
C15B C14B H14E 109.5 . . ?
C13B C14B H14D 109.5 . . ?
C13B C14B H14E 109.5 . . ?
H14D C14B H14E 108.1 . . ?
C6B C7B H7BA 108.9 . . ?
C6B C7B H7BB 108.9 . . ?
C8B C7B C6B 113.17(19) . . ?
C8B C7B H7BA 108.9 . . ?
C8B C7B H7BB 108.9 . . ?
H7BA C7B H7BB 107.8 . . ?
C15B C16B H16D 109.5 . . ?
C15B C16B H16E 109.5 . . ?
C15B C16B H16F 109.5 . . ?
H16D C16B H16E 109.5 . . ?
H16D C16B H16F 109.5 . . ?
H16E C16B H16F 109.5 . . ?
C3B C4B H4BA 109.5 . . ?
C3B C4B H4BB 109.5 . . ?
C3B C4B H4BC 109.5 . . ?
H4BA C4B H4BB 109.5 . . ?
H4BA C4B H4BC 109.5 . . ?
H4BB C4B H4BC 109.5 . . ?
Mo1 O6 Mo2 118.08(6) . . ?
Mo4 O13 Mo4 104.42(5) . 3_666 ?
Mo4 O13 Mo3 92.13(4) . . ?
Mo4 O13 Mo1 91.81(4) . . ?
Mo4 O13 Mo2 91.30(4) 3_666 . ?
Mo4 O13 Mo2 164.27(6) . . ?
Mo3 O13 Mo4 97.01(4) . 3_666 ?
Mo3 O13 Mo2 85.58(4) . . ?
Mo1 O13 Mo4 97.41(4) . 3_666 ?
Mo1 O13 Mo3 163.60(6) . . ?
Mo1 O13 Mo2 86.32(4) . . ?
Mo4 O11 Mo2 118.02(6) . 3_666 ?
Mo4 O10 Mo3 109.54(6) . . ?
Mo4 O10 Mo1 110.43(5) . 3_666 ?
Mo3 O10 Mo1 102.84(5) . 3_666 ?
Mo4 O12 Mo3 111.25(5) . 3_666 ?
Mo4 O12 Mo1 109.01(6) . . ?
Mo1 O12 Mo3 103.62(5) . 3_666 ?
Mo3 O8 Mo2 116.97(6) . . ?
O13 Mo4 O13 75.58(5) . 3_666 ?
O13 Mo4 Mo1 85.98(3) 3_666 . ?
O13 Mo4 Mo1 46.93(3) . . ?
O11 Mo4 O13 155.79(5) . . ?
O11 Mo4 O13 80.22(5) . 3_666 ?
O11 Mo4 O10 95.66(5) . . ?
O11 Mo4 O12 96.36(5) . . ?
O11 Mo4 Mo1 132.24(4) . . ?
O4 Mo4 O13 99.00(6) . . ?
O4 Mo4 O13 174.57(5) . 3_666 ?
O4 Mo4 O11 105.21(6) . . ?
O4 Mo4 O10 101.43(6) . . ?
O4 Mo4 O12 101.34(6) . . ?
O4 Mo4 Mo1 90.08(4) . . ?
O10 Mo4 O13 78.88(5) . . ?
O10 Mo4 O13 77.98(4) . 3_666 ?
O10 Mo4 Mo1 125.79(4) . . ?
O12 Mo4 O13 79.09(5) . . ?
O12 Mo4 O13 77.56(4) . 3_666 ?
O12 Mo4 O10 150.40(5) . . ?
O12 Mo4 Mo1 35.89(4) . . ?
O9 Mo3 O13 160.07(6) . . ?
O9 Mo3 O3 104.76(7) . . ?
O9 Mo3 O10 100.86(6) . . ?
O9 Mo3 O12 88.51(6) . 3_666 ?
O9 Mo3 O8 101.32(6) . . ?
O3 Mo3 O13 94.92(5) . . ?
O3 Mo3 O10 97.80(6) . . ?
O3 Mo3 O12 164.96(5) . 3_666 ?
O3 Mo3 O8 101.53(6) . . ?
O10 Mo3 O13 72.94(4) . . ?
O10 Mo3 O12 72.34(5) . 3_666 ?
O12 Mo3 O13 71.58(4) 3_666 . ?
O8 Mo3 O13 77.29(5) . . ?
O8 Mo3 O10 145.62(5) . . ?
O8 Mo3 O12 82.33(5) . 3_666 ?
O6 Mo1 O13 76.80(5) . . ?
O6 Mo1 O10 83.60(5) . 3_666 ?
O6 Mo1 O12 145.62(5) . . ?
O6 Mo1 Mo4 118.04(4) . . ?
O1 Mo1 O6 101.61(6) . . ?
O1 Mo1 O13 96.38(5) . . ?
O1 Mo1 O5 104.08(6) . . ?
O1 Mo1 O10 165.65(5) . 3_666 ?
O1 Mo1 O12 97.72(6) . . ?
O1 Mo1 Mo4 86.78(4) . . ?
O13 Mo1 O10 71.59(4) . 3_666 ?
O13 Mo1 Mo4 41.26(3) . . ?
O5 Mo1 O6 101.10(6) . . ?
O5 Mo1 O13 159.39(5) . . ?
O5 Mo1 O10 87.80(5) . 3_666 ?
O5 Mo1 O12 101.39(6) . . ?
O5 Mo1 Mo4 136.49(5) . . ?
O10 Mo1 Mo4 79.00(3) 3_666 . ?
O12 Mo1 O13 72.99(4) . . ?
O12 Mo1 O10 71.66(5) . 3_666 ?
O12 Mo1 Mo4 35.11(3) . . ?
O6 Mo2 O13 74.11(4) . . ?
O6 Mo2 O11 78.24(5) . 3_666 ?
O6 Mo2 O8 145.40(5) . . ?
O11 Mo2 O13 70.45(4) 3_666 . ?
O2 Mo2 O6 97.79(6) . . ?
O2 Mo2 O13 93.23(5) . . ?
O2 Mo2 O11 163.67(5) . 3_666 ?
O2 Mo2 O8 98.06(6) . . ?
O7 Mo2 O6 102.38(6) . . ?
O7 Mo2 O13 162.43(6) . . ?
O7 Mo2 O11 91.99(6) . 3_666 ?
O7 Mo2 O2 104.33(7) . . ?
O7 Mo2 O8 103.17(6) . . ?
O8 Mo2 O13 74.47(5) . . ?
O8 Mo2 O11 77.93(5) . 3_666 ?
C7A I1A C1A 92.64(7) . . ?
C1B N1B C9B 105.27(15) . . ?
C5B N1B C1B 111.27(16) . . ?
C5B N1B C9B 111.94(17) . . ?
C5B N1B C13B 106.28(14) . . ?
C13B N1B C1B 111.60(17) . . ?
C13B N1B C9B 110.58(16) . . ?

loop_
_geom_bond_atom_site_label_1
_geom_bond_atom_site_label_2
_geom_bond_distance
_geom_bond_site_symmetry_2
_geom_bond_publ_flag
C1B H1BA 0.9900 . ?
C1B H1BB 0.9900 . ?
C1B C2B 1.503(3) . ?
C1B N1B 1.522(3) . ?
C8A H8AA 0.9500 . ?
C8A C9A 1.392(3) . ?
C8A C7A 1.381(3) . ?
C5B H5BA 0.9900 . ?
C5B H5BB 0.9900 . ?
C5B C6B 1.524(3) . ?
C5B N1B 1.516(2) . ?
C9B H9B1 0.9900 . ?
C9B H9B2 0.9900 . ?
C9B C10B 1.519(3) . ?
C9B N1B 1.525(3) . ?
C1A C6A 1.391(3) . ?
C1A C2A 1.383(3) . ?
C1A I1A 2.1155(19) . ?
C9A C15A 1.510(3) . ?
C9A C10A 1.389(3) . ?
C3A H3AA 0.9500 . ?
C3A C2A 1.386(3) . ?
C3A C4A 1.378(3) . ?
C15A H15A 0.9800 . ?
C15A H15B 0.9800 . ?
C15A H15C 0.9800 . ?
C6B H6BA 0.9900 . ?
C6B H6BB 0.9900 . ?
C6B C7B 1.517(3) . ?
C15B H15D 0.9900 . ?
C15B H15E 0.9900 . ?
C15B C14B 1.512(3) . ?
C15B C16B 1.517(3) . ?
C13B H13A 0.9900 . ?
C13B H13B 0.9900 . ?
C13B C14B 1.519(3) . ?
C13B N1B 1.518(3) . ?
C7A C12A 1.389(3) . ?
C7A I1A 2.1097(19) . ?
C6A H6AA 0.9500 . ?
C6A C5A 1.390(3) . ?
C13A H13C 0.9800 . ?
C13A H13D 0.9800 . ?
C13A H13E 0.9800 . ?
C13A C2A 1.509(3) . ?
C5A C14A 1.507(3) . ?
C5A C4A 1.387(3) . ?
C11A H11A 0.9500 . ?
C11A C12A 1.399(3) . ?
C11A C10A 1.380(3) . ?
C16A H16A 0.9800 . ?
C16A H16B 0.9800 . ?
C16A H16C 0.9800 . ?
C16A C12A 1.505(3) . ?
C8B H8BA 0.9800 . ?
C8B H8BB 0.9800 . ?
C8B H8BC 0.9800 . ?
C8B C7B 1.514(3) . ?
C11B H11B 0.9900 . ?
C11B H11C 0.9900 . ?
C11B C12B 1.515(4) . ?
C11B C10B 1.528(4) . ?
C12B H12A 0.9800 . ?
C12B H12B 0.9800 . ?
C12B H12C 0.9800 . ?
C14A H14A 0.9800 . ?
C14A H14B 0.9800 . ?
C14A H14C 0.9800 . ?
C3B H3BA 0.9900 . ?
C3B H3BB 0.9900 . ?
C3B C2B 1.528(4) . ?
C3B C4B 1.510(5) . ?
C2B H2BA 0.9900 . ?
C2B H2BB 0.9900 . ?
C10B H10A 0.9900 . ?
C10B H10B 0.9900 . ?
C10A H10C 0.9500 . ?
C4A H4AA 0.9500 . ?
C14B H14D 0.9900 . ?
C14B H14E 0.9900 . ?
C7B H7BA 0.9900 . ?
C7B H7BB 0.9900 . ?
C16B H16D 0.9800 . ?
C16B H16E 0.9800 . ?
C16B H16F 0.9800 . ?
C4B H4BA 0.9800 . ?
C4B H4BB 0.9800 . ?
C4B H4BC 0.9800 . ?
O6 Mo1 1.8953(12) . ?
O6 Mo2 1.9219(12) . ?
O9 Mo3 1.6984(13) . ?
O1 Mo1 1.7014(13) . ?
O13 Mo4 2.1190(12) . ?
O13 Mo4 2.3908(12) 3_666 ?
O13 Mo3 2.3492(11) . ?
O13 Mo1 2.3471(11) . ?
O13 Mo2 2.4374(12) . ?
O3 Mo3 1.7146(13) . ?
O11 Mo4 1.7541(13) . ?
O11 Mo2 2.2622(13) 3_666 ?
O4 Mo4 1.6925(13) . ?
O2 Mo2 1.7190(13) . ?
O7 Mo2 1.6915(13) . ?
O5 Mo1 1.7033(12) . ?
O10 Mo4 1.9583(11) . ?
O10 Mo3 1.9858(12) . ?
O10 Mo1 2.3667(12) 3_666 ?
O12 Mo4 1.9534(12) . ?
O12 Mo3 2.3400(12) 3_666 ?
O12 Mo1 1.9911(12) . ?
O8 Mo3 1.8894(13) . ?
O8 Mo2 1.9256(12) . ?
Mo4 Mo1 3.2115(2) . ?
